data_4112849
loop_
_publ_author_name
'Claude Spino'
'Hadi Rezaei'
'Kristina Dupont-Gaudet'
'Francis B\'elanger'

_publ_section_title
;
 Inter- and Intramolecular [4 + 1]-Cycloadditions Between Electron-Poor
 Dienes and Electron-Rich Carbenes
;
_journal_name_full 'Journal of the American Chemical Society'
_journal_page_first 9926
_journal_page_last 9927
_journal_paper_doi 10.1021/ja046344x
_journal_volume 126
_journal_year 2004
_chemical_formula_sum 'C16 H17 N O6'
_chemical_formula_weight 319.31
_chemical_name_systematic
;
 ?
;
_space_group_IT_number 14
_symmetry_cell_setting monoclinic
_symmetry_space_group_name_Hall '-P 2yab'
_symmetry_space_group_name_H-M 'P 1 21/a 1'
_atom_sites_solution_hydrogens geom
_atom_sites_solution_primary direct
_atom_sites_solution_secondary difmap
_audit_creation_method SHELXL-97
_cell_angle_alpha 90.00
_cell_angle_beta 90.434(13)
_cell_angle_gamma 90.00
_cell_formula_units_Z 4
_cell_length_a 14.136(2)
_cell_length_b 7.047(3)
_cell_length_c 15.439(3)
_cell_measurement_reflns_used 20
_cell_measurement_temperature 293(2)
_cell_measurement_theta_max 70
_cell_measurement_theta_min 30
_cell_volume 1537.9(8)
_computing_cell_refinement Difrac
_computing_data_collection Difrac
_computing_data_reduction NRCVAX
_computing_molecular_graphics Ortep-3
_computing_structure_refinement 'SHELXL-97 (Sheldrick, 1997)'
_computing_structure_solution 'SHELXS-97 (Sheldrick, 1997)'
_diffrn_ambient_temperature 293(2)
_diffrn_measured_fraction_theta_full 1.000
_diffrn_measured_fraction_theta_max 1.000
_diffrn_measurement_device_type CAD4
_diffrn_measurement_method 'Omega scans'
_diffrn_radiation_monochromator graphite
_diffrn_radiation_source 'fine-focus sealed tube'
_diffrn_radiation_type 'Cu Ka'
_diffrn_radiation_wavelength 1.54056
_diffrn_reflns_av_R_equivalents 0.0000
_diffrn_reflns_av_sigmaI/netI 0.0259
_diffrn_reflns_limit_h_max 17
_diffrn_reflns_limit_h_min -17
_diffrn_reflns_limit_k_max 8
_diffrn_reflns_limit_k_min 0
_diffrn_reflns_limit_l_max 18
_diffrn_reflns_limit_l_min 0
_diffrn_reflns_number 2925
_diffrn_reflns_theta_full 69.92
_diffrn_reflns_theta_max 69.92
_diffrn_reflns_theta_min 2.86
_diffrn_standards_decay_% 0
_diffrn_standards_interval_count 100
_diffrn_standards_number 2
_exptl_absorpt_coefficient_mu 0.896
_exptl_absorpt_correction_type none
_exptl_crystal_colour Colorless
_exptl_crystal_density_diffrn 1.379
_exptl_crystal_description Needles
_exptl_crystal_F_000 672
_exptl_crystal_size_max 0.5
_exptl_crystal_size_mid 0.15
_exptl_crystal_size_min 0.15
_refine_diff_density_max 0.453
_refine_diff_density_min -0.207
_refine_diff_density_rms 0.077
_refine_ls_extinction_coef 0.0067(10)
_refine_ls_extinction_expression Fc^*^=kFc[1+0.001xFc^2^\l^3^/sin(2\q)]^-1/4^
_refine_ls_extinction_method SHELXL
_refine_ls_goodness_of_fit_ref 0.961
_refine_ls_hydrogen_treatment mixed
_refine_ls_matrix_type full
_refine_ls_number_parameters 258
_refine_ls_number_reflns 2925
_refine_ls_number_restraints 0
_refine_ls_restrained_S_all 0.961
_refine_ls_R_factor_all 0.1388
_refine_ls_R_factor_gt 0.0858
_refine_ls_shift/su_max 0.001
_refine_ls_shift/su_mean 0.000
_refine_ls_structure_factor_coef Fsqd
_refine_ls_weighting_details 'calc w=1/[\s^2^(Fo^2^)+(0.1103P)^2^+1.3044P] where P=(Fo^2^+2Fc^2^)/3'
_refine_ls_weighting_scheme calc
_refine_ls_wR_factor_gt 0.2172
_refine_ls_wR_factor_ref 0.2509
_reflns_number_gt 1572
_reflns_number_total 2925
_reflns_threshold_expression >2sigma(I)
_cod_data_source_file ja046344xsi20040621_105636.cif
_cod_data_source_block kdg155b
_cod_original_cell_volume 1537.8(7)
_cod_database_code 4112849

loop_
_symmetry_equiv_pos_as_xyz
'x, y, z'
'-x+1/2, y+1/2, -z'
'-x, -y, -z'
'x-1/2, -y-1/2, z'

loop_
_atom_site_label
_atom_site_type_symbol
_atom_site_fract_x
_atom_site_fract_y
_atom_site_fract_z
_atom_site_U_iso_or_equiv
_atom_site_adp_type
_atom_site_occupancy
_atom_site_symmetry_multiplicity
_atom_site_calc_flag
_atom_site_refinement_flags
C8 C 1.2506(4) 0.0792(11) 0.2730(4) 0.147(3) Uani 1 1 d .
H8A H 1.2407 0.2042 0.2499 0.221 Uiso 1 1 calc R
H8B H 1.2784 -0.0002 0.2295 0.221 Uiso 1 1 calc R
H8C H 1.2922 0.0863 0.3223 0.221 Uiso 1 1 calc R
O6 O 1.1627(3) 0.0013(5) 0.2985(2) 0.1061(11) Uani 1 1 d .
H13 H 0.836(3) 0.060(6) -0.112(3) 0.098(13) Uiso 1 1 d .
H16 H 0.940(3) 0.281(5) 0.157(2) 0.076(11) Uiso 1 1 d .
H2 H 1.031(4) -0.079(8) 0.427(4) 0.133(18) Uiso 1 1 d .
H5 H 1.092(3) 0.338(6) 0.278(3) 0.080(11) Uiso 1 1 d .
H4 H 0.950(4) 0.447(8) 0.400(3) 0.128(18) Uiso 1 1 d .
H3 H 0.903(4) 0.146(8) 0.409(3) 0.11(2) Uiso 1 1 d .
H6A H 1.137(5) 0.538(10) 0.409(4) 0.15(3) Uiso 1 1 d .
H9A H 1.030(4) -0.224(9) 0.294(4) 0.14(2) Uiso 1 1 d .
H15 H 0.896(4) 0.492(8) 0.042(4) 0.13(2) Uiso 1 1 d .
H12 H 0.869(4) -0.141(8) 0.006(3) 0.120(18) Uiso 1 1 d .
H9B H 0.927(4) -0.180(7) 0.321(3) 0.101(16) Uiso 1 1 d .
H6B H 1.228(4) 0.449(7) 0.365(3) 0.109(16) Uiso 1 1 d .
C1 C 1.1113(3) 0.1063(7) 0.3614(3) 0.0903(13) Uani 1 1 d .
C2 C 1.0187(4) 0.0027(8) 0.3767(3) 0.0991(16) Uani 1 1 d .
C3 C 0.9578(5) 0.1741(10) 0.3961(3) 0.0948(15) Uani 1 1 d .
C4 C 0.9902(4) 0.3319(11) 0.3755(4) 0.1070(16) Uani 1 1 d .
C5 C 1.0947(4) 0.3149(7) 0.3404(3) 0.0923(14) Uani 1 1 d .
C6 C 1.1646(5) 0.4267(10) 0.3936(4) 0.1058(17) Uani 1 1 d .
C7 C 1.1796(4) 0.3001(8) 0.4716(3) 0.1068(16) Uani 1 1 d .
H7A H 1.2430 0.3158 0.4951 0.128 Uiso 1 1 calc R
H7B H 1.1342 0.3289 0.5165 0.128 Uiso 1 1 calc R
C9 C 0.9844(6) -0.1219(8) 0.3054(3) 0.0992(16) Uani 1 1 d .
C10 C 0.9305(3) -0.0834(7) 0.1611(3) 0.0847(12) Uani 1 1 d .
C11 C 0.9059(3) 0.0503(6) 0.0921(3) 0.0761(11) Uani 1 1 d .
C12 C 0.8751(4) -0.0174(8) 0.0128(3) 0.0891(14) Uani 1 1 d .
C13 C 0.8531(4) 0.1022(7) -0.0538(3) 0.0887(13) Uani 1 1 d .
C14 C 0.8632(3) 0.2948(6) -0.0409(2) 0.0781(11) Uani 1 1 d .
C15 C 0.8930(4) 0.3673(7) 0.0378(3) 0.0852(13) Uani 1 1 d .
C16 C 0.9150(3) 0.2463(6) 0.1038(3) 0.0827(12) Uani 1 1 d .
N1 N 0.8415(3) 0.4248(6) -0.1117(2) 0.0915(11) Uani 1 1 d .
O1 O 0.8082(3) 0.3623(5) -0.1785(2) 0.1228(13) Uani 1 1 d .
O2 O 0.8558(3) 0.5932(5) -0.1014(2) 0.1212(13) Uani 1 1 d .
O3 O 0.9245(3) -0.2555(5) 0.1546(2) 0.1126(12) Uani 1 1 d .
O4 O 0.9608(2) -0.0009(4) 0.23241(18) 0.0946(10) Uani 1 1 d .
O5 O 1.1661(3) 0.1095(5) 0.4394(2) 0.1138(12) Uani 1 1 d .

loop_
_atom_site_aniso_label
_atom_site_aniso_U_11
_atom_site_aniso_U_22
_atom_site_aniso_U_33
_atom_site_aniso_U_23
_atom_site_aniso_U_13
_atom_site_aniso_U_12
C8 0.098(4) 0.197(7) 0.146(5) -0.040(5) 0.009(4) -0.017(5)
O6 0.105(3) 0.117(3) 0.096(2) -0.0265(19) 0.0036(18) 0.011(2)
C1 0.098(3) 0.105(3) 0.068(2) 0.010(2) -0.014(2) 0.000(3)
C2 0.122(4) 0.101(4) 0.074(3) 0.020(3) -0.002(3) -0.011(3)
C3 0.094(4) 0.111(4) 0.081(3) 0.003(3) 0.005(3) 0.008(4)
C4 0.104(4) 0.115(5) 0.101(4) -0.001(3) -0.007(3) 0.018(4)
C5 0.119(4) 0.082(3) 0.075(3) 0.008(2) -0.011(3) -0.002(3)
C6 0.107(4) 0.098(4) 0.112(4) 0.003(3) -0.003(3) -0.012(4)
C7 0.130(4) 0.105(4) 0.085(3) -0.016(3) -0.018(3) 0.010(3)
C9 0.128(5) 0.087(3) 0.082(3) 0.014(3) -0.011(3) -0.017(4)
C10 0.099(3) 0.075(3) 0.080(3) -0.009(2) 0.000(2) -0.005(2)
C11 0.084(3) 0.071(2) 0.073(2) -0.0050(19) 0.005(2) -0.007(2)
C12 0.106(4) 0.079(3) 0.082(3) -0.016(2) -0.002(2) -0.009(3)
C13 0.112(4) 0.081(3) 0.073(3) -0.011(2) -0.004(2) -0.007(3)
C14 0.091(3) 0.076(3) 0.067(2) -0.004(2) 0.003(2) -0.005(2)
C15 0.104(3) 0.077(3) 0.074(3) -0.007(2) 0.001(2) -0.004(3)
C16 0.108(3) 0.074(3) 0.066(2) -0.009(2) -0.004(2) -0.004(2)
N1 0.113(3) 0.088(3) 0.074(2) -0.002(2) -0.002(2) -0.006(2)
O1 0.187(4) 0.101(3) 0.0795(19) 0.0002(18) -0.026(2) -0.009(2)
O2 0.180(4) 0.085(2) 0.098(2) 0.0071(19) -0.019(2) -0.017(2)
O3 0.166(3) 0.075(2) 0.097(2) -0.0029(18) -0.007(2) -0.011(2)
O4 0.131(3) 0.0765(18) 0.0759(17) 0.0059(15) -0.0158(17) -0.0091(17)
O5 0.138(3) 0.109(3) 0.094(2) 0.006(2) -0.039(2) 0.000(2)

loop_
_atom_type_symbol
_atom_type_description
_atom_type_scat_dispersion_real
_atom_type_scat_dispersion_imag
_atom_type_scat_source
C C 0.0181 0.0091 'International Tables Vol C Tables 4.2.6.8 and 6.1.1.4'
H H 0.0000 0.0000 'International Tables Vol C Tables 4.2.6.8 and 6.1.1.4'
N N 0.0311 0.0180 'International Tables Vol C Tables 4.2.6.8 and 6.1.1.4'
O O 0.0492 0.0322 'International Tables Vol C Tables 4.2.6.8 and 6.1.1.4'

loop_
_geom_angle_atom_site_label_1
_geom_angle_atom_site_label_2
_geom_angle_atom_site_label_3
_geom_angle
C8 O6 C1 116.2(4)
O6 C1 O5 107.9(4)
O6 C1 C2 107.5(4)
O5 C1 C2 109.8(4)
O6 C1 C5 115.8(4)
O5 C1 C5 104.2(4)
C2 C1 C5 111.4(4)
C9 C2 C3 115.7(5)
C9 C2 C1 116.5(5)
C3 C2 C1 98.0(5)
C4 C3 C2 116.8(6)
C3 C4 C5 111.5(6)
C6 C5 C1 106.9(4)
C6 C5 C4 112.6(5)
C1 C5 C4 98.2(4)
C5 C6 C7 102.3(5)
O5 C7 C6 104.9(4)
O4 C9 C2 107.4(4)
O3 C10 O4 122.0(4)
O3 C10 C11 124.4(4)
O4 C10 C11 113.6(4)
C12 C11 C16 119.0(4)
C12 C11 C10 119.6(4)
C16 C11 C10 121.4(4)
C13 C12 C11 121.5(5)
C12 C13 C14 118.5(4)
C15 C14 C13 121.5(4)
C15 C14 N1 119.3(4)
C13 C14 N1 119.3(4)
C16 C15 C14 119.5(4)
C15 C16 C11 120.0(4)
O1 N1 O2 122.0(4)
O1 N1 C14 119.2(4)
O2 N1 C14 118.8(4)
C10 O4 C9 117.6(4)
C1 O5 C7 112.0(4)

loop_
_geom_bond_atom_site_label_1
_geom_bond_atom_site_label_2
_geom_bond_distance
C8 O6 1.417(6)
O6 C1 1.423(5)
C1 O5 1.427(5)
C1 C2 1.519(7)
C1 C5 1.523(6)
C2 C9 1.488(7)
C2 C3 1.514(8)
C3 C4 1.245(8)
C4 C5 1.582(8)
C5 C6 1.503(7)
C6 C7 1.513(7)
C7 O5 1.444(6)
C9 O4 1.449(5)
C10 O3 1.220(5)
C10 O4 1.314(5)
C10 C11 1.462(6)
C11 C12 1.381(6)
C11 C16 1.399(6)
C12 C13 1.363(7)
C13 C14 1.379(6)
C14 C15 1.380(6)
C14 N1 1.458(5)
C15 C16 1.363(6)
N1 O1 1.212(5)
N1 O2 1.214(5)

loop_
_geom_torsion_atom_site_label_1
_geom_torsion_atom_site_label_2
_geom_torsion_atom_site_label_3
_geom_torsion_atom_site_label_4
_geom_torsion
C8 O6 C1 O5 -63.7(5)
C8 O6 C1 C2 177.9(5)
C8 O6 C1 C5 52.6(6)
O6 C1 C2 C9 -23.9(6)
O5 C1 C2 C9 -141.1(5)
C5 C1 C2 C9 103.9(5)
O6 C1 C2 C3 -148.0(4)
O5 C1 C2 C3 94.9(4)
C5 C1 C2 C3 -20.1(5)
C9 C2 C3 C4 -109.0(6)
C1 C2 C3 C4 15.6(6)
C2 C3 C4 C5 -5.1(7)
O6 C1 C5 C6 -102.2(5)
O5 C1 C5 C6 16.1(6)
C2 C1 C5 C6 134.5(5)
O6 C1 C5 C4 141.1(4)
O5 C1 C5 C4 -100.6(4)
C2 C1 C5 C4 17.8(5)
C3 C4 C5 C6 -120.0(6)
C3 C4 C5 C1 -7.8(6)
C1 C5 C6 C7 -28.5(6)
C4 C5 C6 C7 78.2(6)
C5 C6 C7 O5 30.3(6)
C3 C2 C9 O4 48.2(7)
C1 C2 C9 O4 -66.2(7)
O3 C10 C11 C12 -1.1(7)
O4 C10 C11 C12 178.5(4)
O3 C10 C11 C16 -179.7(5)
O4 C10 C11 C16 0.0(6)
C16 C11 C12 C13 -0.2(7)
C10 C11 C12 C13 -178.8(4)
C11 C12 C13 C14 0.7(8)
C12 C13 C14 C15 -1.3(8)
C12 C13 C14 N1 179.1(4)
C13 C14 C15 C16 1.5(7)
N1 C14 C15 C16 -178.9(4)
C14 C15 C16 C11 -1.1(7)
C12 C11 C16 C15 0.5(7)
C10 C11 C16 C15 179.0(4)
C15 C14 N1 O1 -174.2(4)
C13 C14 N1 O1 5.4(7)
C15 C14 N1 O2 4.6(7)
C13 C14 N1 O2 -175.7(5)
O3 C10 O4 C9 -2.1(7)
C11 C10 O4 C9 178.3(5)
C2 C9 O4 C10 178.7(5)
O6 C1 O5 C7 127.4(4)
C2 C1 O5 C7 -115.7(5)
C5 C1 O5 C7 3.8(5)
C6 C7 O5 C1 -22.0(6)
